data_7718995
loop_
_publ_author_name
'P&#xe9;rez, Rafael'
'Dahmani, Houari'
'B&#xe9;langer-Chabot, Guillaume'

_publ_section_title
;
 Nitrated triarylphosphine oxides: accessible triarylphosphoryl molecules
 with up to six nitro groups.
;
_journal_issue 35
_journal_name_full 'Dalton transactions (Cambridge, England : 2003)'
_journal_page_first 13030
_journal_page_last 13034
_journal_paper_doi 10.1039/d5dt01277e
_journal_volume 54
_journal_year 2025
_chemical_formula_moiety 'C21 H15 N6 O13 P, C H2 Cl2'
_chemical_formula_sum 'C22 H17 Cl2 N6 O13 P'
_chemical_formula_weight 675.28
_space_group_crystal_system trigonal
_space_group_IT_number 159
_space_group_name_Hall 'P 3 -2c'
_space_group_name_H-M_alt 'P 3 1 c'
_atom_sites_solution_hydrogens mixed
_atom_sites_solution_primary dual
_audit_creation_date 2025-05-12
_audit_creation_method
;
Olex2 1.5
(compiled 2025.04.05 svn.rf049d14d for OlexSys, GUI svn.r7224)
;
_audit_update_record
;
2025-05-15 deposited with the CCDC.	2025-07-03 downloaded from the CCDC.
;
_cell_angle_alpha 90
_cell_angle_beta 90
_cell_angle_gamma 120
_cell_formula_units_Z 2
_cell_length_a 12.7064(6)
_cell_length_b 12.7064(6)
_cell_length_c 10.2125(5)
_cell_measurement_reflns_used 3410
_cell_measurement_temperature 293(2)
_cell_measurement_theta_max 30.1560
_cell_measurement_theta_min 2.6910
_cell_volume 1427.93(12)
_computing_cell_refinement 'CrysAlisPro 1.171.43.121a (Rigaku OD, 2024)'
_computing_data_collection 'CrysAlisPro 1.171.43.121a (Rigaku OD, 2024)'
_computing_data_reduction 'CrysAlisPro 1.171.43.121a (Rigaku OD, 2024)'
_computing_molecular_graphics 'Olex2 1.5 (Dolomanov et al., 2009)'
_computing_publication_material 'Olex2 1.5 (Dolomanov et al., 2009)'
_computing_structure_refinement 'SHELXL 2018/3 (Sheldrick, 2015)'
_computing_structure_solution 'SHELXT  (Sheldrick, 2015)'
_diffrn_ambient_temperature 293(2)
_diffrn_detector 'Hybrid Pixel Array Detector'
_diffrn_detector_area_resol_mean 10.0000
_diffrn_measured_fraction_theta_full 0.999
_diffrn_measured_fraction_theta_max 0.973
_diffrn_measurement_details
;
List of Runs (angles in degrees, time in seconds):

  # Type    Start    End  Width  t~exp~   \w     \q     \k     \f   Frames
#--------------------------------------------------------------------------
  1  \w     30.00 109.00   0.50    4.00    --   20.00  54.00-150.00  158
  2  \w    -71.00  72.00   0.50    4.00    --   20.00  54.00 -30.00  286
  3  \w    -55.00 -30.00   0.50    4.00    --   20.00  54.00   0.00   50
  4  \w     65.00  91.00   0.50    4.00    --   20.00  54.00   0.00   52
  5  \w    -66.00 -30.00   0.50    4.00    --   20.00  54.00-150.00   72
;
_diffrn_measurement_device 'two-circle diffractometer'
_diffrn_measurement_device_type 'XtaLAB Mini II'
_diffrn_measurement_method '\w scans'
_diffrn_orient_matrix_type 'CrysAlisPro convention (1999,Acta A55,543-557)'
_diffrn_orient_matrix_UB_11 -0.0505715000
_diffrn_orient_matrix_UB_12 -0.0439808000
_diffrn_orient_matrix_UB_13 0.0363463000
_diffrn_orient_matrix_UB_21 -0.0248518000
_diffrn_orient_matrix_UB_22 -0.0345769000
_diffrn_orient_matrix_UB_23 -0.0576726000
_diffrn_orient_matrix_UB_31 0.0313171000
_diffrn_orient_matrix_UB_32 -0.0321305000
_diffrn_orient_matrix_UB_33 0.0127851000
_diffrn_radiation_monochromator graphite
_diffrn_radiation_probe x-ray
_diffrn_radiation_type 'Mo K\a'
_diffrn_radiation_wavelength 0.71073
_diffrn_reflns_av_R_equivalents 0.0469
_diffrn_reflns_av_unetI/netI 0.0485
_diffrn_reflns_Laue_measured_fraction_full 0.999
_diffrn_reflns_Laue_measured_fraction_max 0.973
_diffrn_reflns_limit_h_max 17
_diffrn_reflns_limit_h_min -17
_diffrn_reflns_limit_k_max 16
_diffrn_reflns_limit_k_min -18
_diffrn_reflns_limit_l_max 9
_diffrn_reflns_limit_l_min -14
_diffrn_reflns_number 7484
_diffrn_reflns_point_group_measured_fraction_full 0.848
_diffrn_reflns_point_group_measured_fraction_max 0.787
_diffrn_reflns_theta_full 25.242
_diffrn_reflns_theta_max 30.607
_diffrn_reflns_theta_min 2.721
_diffrn_source 'fine-focus sealed X-ray tube'
_diffrn_source_type 'Rigaku (Mo) X-ray Source'
_exptl_absorpt_coefficient_mu 0.360
_exptl_absorpt_correction_T_max 1.00000
_exptl_absorpt_correction_T_min 0.93241
_exptl_absorpt_correction_type multi-scan
_exptl_absorpt_process_details
;
CrysAlisPro 1.171.43.121a (Rigaku Oxford Diffraction, 2024)
Empirical absorption correction using spherical harmonics,
implemented in SCALE3 ABSPACK scaling algorithm.
;
_exptl_crystal_colour colorless
_exptl_crystal_density_diffrn 1.571
_exptl_crystal_description prism
_exptl_crystal_F_000 688
_exptl_crystal_size_max 0.415
_exptl_crystal_size_mid 0.187
_exptl_crystal_size_min 0.117
_refine_diff_density_max 0.409
_refine_diff_density_min -0.348
_refine_diff_density_rms 0.063
_refine_ls_abs_structure_details
;
 Flack x determined using 688 quotients [(I+)-(I-)]/[(I+)+(I-)]
 (Parsons, Flack and Wagner, Acta Cryst. B69 (2013) 249-259).
;
_refine_ls_abs_structure_Flack -0.02(8)
_refine_ls_extinction_method none
_refine_ls_goodness_of_fit_ref 1.070
_refine_ls_hydrogen_treatment constr
_refine_ls_matrix_type full
_refine_ls_number_parameters 149
_refine_ls_number_reflns 2323
_refine_ls_number_restraints 8
_refine_ls_restrained_S_all 1.073
_refine_ls_R_factor_all 0.0518
_refine_ls_R_factor_gt 0.0438
_refine_ls_shift/su_max 0.002
_refine_ls_shift/su_mean 0.000
_refine_ls_structure_factor_coef Fsqd
_refine_ls_weighting_details 'w=1/[\s^2^(Fo^2^)+(0.0719P)^2^+0.0283P] where P=(Fo^2^+2Fc^2^)/3'
_refine_ls_weighting_scheme calc
_refine_ls_wR_factor_gt 0.1149
_refine_ls_wR_factor_ref 0.1197
_reflns_Friedel_coverage 0.609
_reflns_Friedel_fraction_full 0.695
_reflns_Friedel_fraction_max 0.598
_reflns_number_gt 2051
_reflns_number_total 2323
_reflns_threshold_expression 'I > 2\s(I)'
_cod_data_source_file d5dt01277e2.cif
_cod_data_source_block 2Me
_cod_depositor_comments 'Adding full bibliography for 7718995--7718999.cif.'
_cod_original_cell_volume 1427.94(16)
_cod_database_code 7718995
_shelx_shelxl_version_number 2018/3
_chemical_oxdiff_formula 'P C H O N'
_shelx_space_group_comment
;
The symmetry employed for this shelxl refinement is uniquely defined
by the following loop, which should always be used as a source of
symmetry information in preference to the above space-group names.
They are only intended as comments.
;
_olex2_refinement_description
;
1. Rigid body (RIGU) restrains
 Cl1, C8, Cl2, H8A, H8B
 with sigma for 1-2 distances of 0.004 and sigma for 1-3 distances of 0.004
 C8, Cl1, Cl2, H8A, H8B
 with sigma for 1-2 distances of 0.001 and sigma for 1-3 distances of 0.001
2. Others
 Fixed Sof: Cl1(0.3333) Cl2(0.3333) C8(0.3333) H8A(0.3333) H8B(0.3333)
3.a Free rotating group:
 Cl1(Cl2,C8,H8A,H8B)
3.b Aromatic/amide H refined with riding coordinates:
 C4(H4), C2(H2)
3.c Idealised Me refined as rotating group:
 C7(H7A,H7B,H7C)
;
_olex2_submission_special_instructions 'No special instructions were received'
_oxdiff_exptl_absorpt_empirical_details
;
Empirical correction (ABSPACK) includes:
- Absorption correction using spherical harmonics
- Frame scaling
;
_oxdiff_exptl_absorpt_empirical_full_max 1.243
_oxdiff_exptl_absorpt_empirical_full_min 0.913

loop_
_space_group_symop_operation_xyz
'x, y, z'
'-y, x-y, z'
'-x+y, -x, z'
'y, x, z+1/2'
'x-y, -y, z+1/2'
'-x, -x+y, z+1/2'

loop_
_atom_site_label
_atom_site_type_symbol
_atom_site_fract_x
_atom_site_fract_y
_atom_site_fract_z
_atom_site_U_iso_or_equiv
_atom_site_adp_type
_atom_site_occupancy
_atom_site_site_symmetry_order
_atom_site_calc_flag
_atom_site_refinement_flags_posn
_atom_site_refinement_flags_adp
_atom_site_refinement_flags_occupancy
_atom_site_disorder_assembly
_atom_site_disorder_group
P1 P 0.333333 0.666667 0.61659(12) 0.0121(2) Uani 1 3 d S T P . .
O1 O 0.333333 0.666667 0.7623(4) 0.0175(7) Uani 1 3 d S T P . .
O4 O 0.5497(2) 0.3822(2) 0.7045(2) 0.0286(6) Uani 1 1 d . . . . .
O3 O 0.7375(2) 0.6922(2) 0.2345(3) 0.0323(6) Uani 1 1 d . . . . .
N2 N 0.5250(2) 0.3824(2) 0.5889(3) 0.0189(5) Uani 1 1 d . . . . .
O5 O 0.5074(3) 0.3029(2) 0.5100(3) 0.0352(6) Uani 1 1 d . . . . .
N1 N 0.6818(2) 0.7327(2) 0.2934(3) 0.0227(6) Uani 1 1 d . . . . .
O2 O 0.6897(3) 0.8307(3) 0.2708(4) 0.0450(9) Uani 1 1 d . . . . .
C4 C 0.6001(3) 0.5557(3) 0.4406(3) 0.0171(5) Uani 1 1 d . . . . .
H4 H 0.653071 0.532920 0.404648 0.021 Uiso 1 1 calc R U . . .
C6 C 0.4330(3) 0.5137(3) 0.5941(3) 0.0150(5) Uani 1 1 d . . . . .
C1 C 0.4353(2) 0.6201(3) 0.5462(3) 0.0132(5) Uani 1 1 d . . . . .
C5 C 0.5190(3) 0.4883(3) 0.5389(3) 0.0151(5) Uani 1 1 d . . . . .
C2 C 0.5180(3) 0.6912(3) 0.4502(3) 0.0153(5) Uani 1 1 d . . . . .
H2 H 0.519309 0.761043 0.420581 0.018 Uiso 1 1 calc R U . . .
C3 C 0.5985(3) 0.6584(3) 0.3984(3) 0.0167(5) Uani 1 1 d . . . . .
C7 C 0.3398(3) 0.4288(3) 0.6908(3) 0.0191(6) Uani 1 1 d . . . . .
H7A H 0.377353 0.438386 0.774911 0.029 Uiso 1 1 calc R U . . .
H7B H 0.307051 0.346482 0.661598 0.029 Uiso 1 1 calc R U . . .
H7C H 0.275528 0.447476 0.697757 0.029 Uiso 1 1 calc R U . . .
Cl1 Cl 0.9787(8) 0.9002(6) 0.4745(9) 0.135(3) Uani 0.3333 1 d G . P A -1
Cl2 Cl 1.1921(6) 1.1452(5) 0.4690(6) 0.0928(17) Uani 0.3333 1 d G . P A -1
C8 C 1.0643(14) 1.0388(10) 0.5581(12) 0.159(18) Uani 0.3333 1 d G . P A -1
H8A H 1.095882 1.020373 0.649300 0.239 Uiso 0.3333 1 d G U P A -1
H8B H 1.006302 1.077345 0.575464 0.239 Uiso 0.3333 1 d G U P A -1

loop_
_atom_site_aniso_label
_atom_site_aniso_U_11
_atom_site_aniso_U_22
_atom_site_aniso_U_33
_atom_site_aniso_U_23
_atom_site_aniso_U_13
_atom_site_aniso_U_12
P1 0.0109(3) 0.0109(3) 0.0144(5) 0.000 0.000 0.00544(16)
O1 0.0182(11) 0.0182(11) 0.0162(16) 0.000 0.000 0.0091(5)
O4 0.0388(14) 0.0299(12) 0.0247(12) 0.0008(10) -0.0068(10) 0.0229(12)
O3 0.0346(14) 0.0356(14) 0.0333(14) 0.0076(11) 0.0180(11) 0.0225(12)
N2 0.0217(13) 0.0162(12) 0.0230(13) 0.0021(10) 0.0021(10) 0.0127(11)
O5 0.0621(18) 0.0241(13) 0.0293(14) -0.0011(10) 0.0017(13) 0.0291(13)
N1 0.0226(13) 0.0226(13) 0.0247(14) 0.0061(10) 0.0065(10) 0.0125(11)
O2 0.0540(19) 0.0338(15) 0.060(2) 0.0274(14) 0.0354(16) 0.0317(15)
C4 0.0151(13) 0.0194(13) 0.0193(14) -0.0003(11) 0.0003(10) 0.0104(11)
C6 0.0132(12) 0.0125(12) 0.0188(13) -0.0012(10) -0.0027(10) 0.0060(10)
C1 0.0092(11) 0.0137(12) 0.0172(12) -0.0009(9) -0.0013(9) 0.0060(10)
C5 0.0153(12) 0.0136(12) 0.0172(14) 0.0005(10) -0.0027(10) 0.0078(11)
C2 0.0139(12) 0.0129(12) 0.0185(13) -0.0002(10) 0.0000(10) 0.0062(10)
C3 0.0135(12) 0.0160(13) 0.0194(13) 0.0015(10) 0.0032(10) 0.0066(11)
C7 0.0162(13) 0.0167(13) 0.0241(14) 0.0029(11) 0.0024(11) 0.0080(11)
Cl1 0.161(8) 0.132(6) 0.103(5) -0.007(6) 0.037(6) 0.066(5)
Cl2 0.122(5) 0.116(5) 0.060(3) -0.003(3) 0.002(3) 0.074(4)
C8 0.16(2) 0.25(3) 0.086(14) -0.007(17) -0.078(16) 0.12(2)

loop_
_atom_type_symbol
_atom_type_description
_atom_type_scat_dispersion_real
_atom_type_scat_dispersion_imag
_atom_type_scat_source
C C 0.0033 0.0016 'International Tables Vol C Tables 4.2.6.8 and 6.1.1.4'
H H 0.0000 0.0000 'International Tables Vol C Tables 4.2.6.8 and 6.1.1.4'
Cl Cl 0.1484 0.1585 'International Tables Vol C Tables 4.2.6.8 and 6.1.1.4'
N N 0.0061 0.0033 'International Tables Vol C Tables 4.2.6.8 and 6.1.1.4'
O O 0.0106 0.0060 'International Tables Vol C Tables 4.2.6.8 and 6.1.1.4'
P P 0.1023 0.0942 'International Tables Vol C Tables 4.2.6.8 and 6.1.1.4'

loop_
_geom_angle_atom_site_label_1
_geom_angle_atom_site_label_2
_geom_angle_atom_site_label_3
_geom_angle
_geom_angle_site_symmetry_1
_geom_angle_site_symmetry_3
_geom_angle_publ_flag
O1 P1 C1 113.27(10) . 2_665 ?
O1 P1 C1 113.27(10) . 3_565 ?
O1 P1 C1 113.27(10) . . ?
C1 P1 C1 105.42(11) 2_665 . ?
C1 P1 C1 105.42(11) 3_565 . ?
C1 P1 C1 105.42(11) 2_665 3_565 ?
O4 N2 C5 117.8(2) . . ?
O5 N2 O4 125.2(3) . . ?
O5 N2 C5 117.0(2) . . ?
O3 N1 C3 118.1(3) . . ?
O2 N1 O3 124.6(3) . . ?
O2 N1 C3 117.3(3) . . ?
C5 C4 H4 121.6 . . ?
C3 C4 H4 121.6 . . ?
C3 C4 C5 116.8(3) . . ?
C1 C6 C7 122.7(3) . . ?
C5 C6 C1 115.6(3) . . ?
C5 C6 C7 121.6(2) . . ?
C6 C1 P1 119.5(2) . . ?
C2 C1 P1 119.8(2) . . ?
C2 C1 C6 120.7(3) . . ?
C4 C5 N2 116.8(3) . . ?
C4 C5 C6 125.0(3) . . ?
C6 C5 N2 118.2(2) . . ?
C1 C2 H2 119.8 . . ?
C3 C2 C1 120.3(3) . . ?
C3 C2 H2 119.8 . . ?
C4 C3 N1 119.2(3) . . ?
C4 C3 C2 121.7(3) . . ?
C2 C3 N1 119.2(3) . . ?
C6 C7 H7A 109.5 . . ?
C6 C7 H7B 109.5 . . ?
C6 C7 H7C 109.5 . . ?
H7A C7 H7B 109.5 . . ?
H7A C7 H7C 109.5 . . ?
H7B C7 H7C 109.5 . . ?
Cl1 C8 Cl2 112.9 . . ?
Cl1 C8 H8A 108.1 . . ?
Cl1 C8 H8B 108.2 . . ?
Cl2 C8 H8A 108.1 . . ?
Cl2 C8 H8B 108.1 . . ?
H8A C8 H8B 111.4 . . ?

loop_
_geom_bond_atom_site_label_1
_geom_bond_atom_site_label_2
_geom_bond_distance
_geom_bond_site_symmetry_2
_geom_bond_publ_flag
P1 O1 1.488(4) . ?
P1 C1 1.821(3) . ?
P1 C1 1.821(3) 2_665 ?
P1 C1 1.821(3) 3_565 ?
O4 N2 1.222(3) . ?
O3 N1 1.221(3) . ?
N2 O5 1.222(3) . ?
N2 C5 1.476(4) . ?
N1 O2 1.220(4) . ?
N1 C3 1.470(4) . ?
C4 H4 0.9300 . ?
C4 C5 1.386(4) . ?
C4 C3 1.384(4) . ?
C6 C1 1.424(4) . ?
C6 C5 1.402(4) . ?
C6 C7 1.505(4) . ?
C1 C2 1.389(4) . ?
C2 H2 0.9300 . ?
C2 C3 1.389(4) . ?
C7 H7A 0.9600 . ?
C7 H7B 0.9600 . ?
C7 H7C 0.9600 . ?
Cl1 C8 1.7600 . ?
Cl2 C8 1.7603 . ?
C8 H8A 1.0845 . ?
C8 H8B 1.0848 . ?

loop_
_geom_torsion_atom_site_label_1
_geom_torsion_atom_site_label_2
_geom_torsion_atom_site_label_3
_geom_torsion_atom_site_label_4
_geom_torsion
_geom_torsion_site_symmetry_1
_geom_torsion_site_symmetry_2
_geom_torsion_site_symmetry_3
_geom_torsion_site_symmetry_4
_geom_torsion_publ_flag
P1 C1 C2 C3 178.2(2) . . . . ?
O1 P1 C1 C6 47.7(2) . . . . ?
O1 P1 C1 C2 -129.7(2) . . . . ?
O4 N2 C5 C4 118.6(3) . . . . ?
O4 N2 C5 C6 -61.1(4) . . . . ?
O3 N1 C3 C4 10.0(4) . . . . ?
O3 N1 C3 C2 -168.2(3) . . . . ?
O5 N2 C5 C4 -59.8(4) . . . . ?
O5 N2 C5 C6 120.5(3) . . . . ?
O2 N1 C3 C4 -170.4(3) . . . . ?
O2 N1 C3 C2 11.4(4) . . . . ?
C6 C1 C2 C3 0.9(4) . . . . ?
C1 P1 C1 C6 -76.7(3) 3_565 . . . ?
C1 P1 C1 C6 172.1(2) 2_665 . . . ?
C1 P1 C1 C2 105.94(16) 3_565 . . . ?
C1 P1 C1 C2 -5.3(3) 2_665 . . . ?
C1 C6 C5 N2 177.2(2) . . . . ?
C1 C6 C5 C4 -2.5(4) . . . . ?
C1 C2 C3 N1 177.7(3) . . . . ?
C1 C2 C3 C4 -0.5(4) . . . . ?
C5 C4 C3 N1 -179.4(3) . . . . ?
C5 C4 C3 C2 -1.2(4) . . . . ?
C5 C6 C1 P1 -176.8(2) . . . . ?
C5 C6 C1 C2 0.6(4) . . . . ?
C3 C4 C5 N2 -176.8(3) . . . . ?
C3 C4 C5 C6 2.8(4) . . . . ?
C7 C6 C1 P1 7.1(4) . . . . ?
C7 C6 C1 C2 -175.6(3) . . . . ?
C7 C6 C5 N2 -6.6(4) . . . . ?
C7 C6 C5 C4 173.7(3) . . . . ?
